data_4508423
loop_
_publ_author_name
'Yang, Yan'
'Du, Peng'
'Liu, Ying-Ying'
'Ma, Jian-Fang'

_publ_section_title
;
 A Series of Coordination Polymers Constructed by Flexible 4-Substituted
 Bis(1,2,4-triazole) Ligands and Polycarboxylate Anions: Syntheses,
 Structures, and Photoluminescent Properties
;
_journal_issue 11
_journal_name_full 'Crystal Growth &amp; Design'
_journal_page_first 4781
_journal_paper_doi 10.1021/cg400934z
_journal_volume 13
_journal_year 2013
_chemical_formula_moiety 'C26 H20 N6 O6 Zn'
_chemical_formula_sum 'C26 H20 N6 O6 Zn'
_chemical_formula_weight 577.88
_chemical_name_systematic
;
 ?
;
_space_group_IT_number 2
_symmetry_cell_setting triclinic
_symmetry_space_group_name_Hall '-P 1'
_symmetry_space_group_name_H-M 'P -1'
_atom_sites_solution_hydrogens geom
_atom_sites_solution_primary direct
_atom_sites_solution_secondary difmap
_audit_creation_method SHELXL-97
_cell_angle_alpha 97.356(4)
_cell_angle_beta 111.722(4)
_cell_angle_gamma 98.361(4)
_cell_formula_units_Z 2
_cell_length_a 10.2619(5)
_cell_length_b 10.9485(4)
_cell_length_c 12.1380(6)
_cell_measurement_reflns_used 4523
_cell_measurement_temperature 293(2)
_cell_measurement_theta_max 1.00000
_cell_measurement_theta_min 0.98282
_cell_volume 1228.65(11)
_computing_cell_refinement CrysAlis
_computing_data_collection 'CrysAlis (Oxford Diffraction, 2006)'
_computing_data_reduction CrysAlis
_computing_structure_refinement 'SHELXL-97 (Sheldrick, 2008)'
_computing_structure_solution 'SHELXS-97 (Sheldrick, 1997)'
_diffrn_ambient_temperature 293(2)
_diffrn_measured_fraction_theta_full 0.995
_diffrn_measured_fraction_theta_max 0.995
_diffrn_measurement_device_type 'Oxford Diffraction Gemini R Ultra'
_diffrn_measurement_method '\w scan'
_diffrn_radiation_monochromator graphite
_diffrn_radiation_source 'fine-focus sealed tube'
_diffrn_radiation_type MoK\a
_diffrn_radiation_wavelength 0.71073
_diffrn_reflns_av_R_equivalents 0.0255
_diffrn_reflns_av_sigmaI/netI 0.0352
_diffrn_reflns_limit_h_max 11
_diffrn_reflns_limit_h_min -12
_diffrn_reflns_limit_k_max 10
_diffrn_reflns_limit_k_min -13
_diffrn_reflns_limit_l_max 14
_diffrn_reflns_limit_l_min -13
_diffrn_reflns_number 7559
_diffrn_reflns_theta_full 25.00
_diffrn_reflns_theta_max 25.35
_diffrn_reflns_theta_min 3.20
_exptl_absorpt_coefficient_mu 1.055
_exptl_absorpt_correction_T_max 0.8167
_exptl_absorpt_correction_T_min 0.7425
_exptl_absorpt_correction_type multi-scan
_exptl_absorpt_process_details
;
CrysAlis (Oxford Diffraction, 2006)
;
_exptl_crystal_colour yellow
_exptl_crystal_density_diffrn 1.562
_exptl_crystal_density_method 'not measured'
_exptl_crystal_description block
_exptl_crystal_F_000 592
_exptl_crystal_size_max 0.30
_exptl_crystal_size_mid 0.28
_exptl_crystal_size_min 0.20
_refine_diff_density_max 0.459
_refine_diff_density_min -0.331
_refine_diff_density_rms 0.051
_refine_ls_extinction_method none
_refine_ls_goodness_of_fit_ref 1.052
_refine_ls_hydrogen_treatment constr
_refine_ls_matrix_type full
_refine_ls_number_parameters 352
_refine_ls_number_reflns 4491
_refine_ls_number_restraints 0
_refine_ls_restrained_S_all 1.052
_refine_ls_R_factor_all 0.0373
_refine_ls_R_factor_gt 0.0312
_refine_ls_shift/su_max 0.001
_refine_ls_shift/su_mean 0.000
_refine_ls_structure_factor_coef Fsqd
_refine_ls_weighting_details 'calc w=1/[\s^2^(Fo^2^)+(0.0386P)^2^+0.2839P] where P=(Fo^2^+2Fc^2^)/3'
_refine_ls_weighting_scheme calc
_refine_ls_wR_factor_gt 0.0768
_refine_ls_wR_factor_ref 0.0800
_reflns_number_gt 3964
_reflns_number_total 4491
_reflns_threshold_expression >2\s(I)
_cod_data_source_file cg400934z_si_002.cif
_cod_data_source_block Compound-2
_cod_original_cell_volume 1228.65(10)
_cod_original_sg_symbol_Hall '-P 1 '
_cod_original_sg_symbol_H-M P-1
_cod_database_code 4508423

loop_
_symmetry_equiv_pos_as_xyz
'x, y, z'
'-x, -y, -z'

loop_
_atom_site_label
_atom_site_type_symbol
_atom_site_fract_x
_atom_site_fract_y
_atom_site_fract_z
_atom_site_U_iso_or_equiv
_atom_site_adp_type
_atom_site_occupancy
_atom_site_symmetry_multiplicity
_atom_site_calc_flag
_atom_site_refinement_flags
Zn1 Zn 0.16476(2) 0.18260(2) -0.10206(2) 0.02937(9) Uani 1 1 d .
C1 C 0.2524(2) 0.1731(2) 0.2500(2) 0.0417(5) Uani 1 1 d .
H1 H 0.2283 0.1841 0.3168 0.050 Uiso 1 1 calc R
C2 C 0.3682(2) 0.13518(19) 0.13845(18) 0.0336(5) Uani 1 1 d .
H2 H 0.4376 0.1155 0.1111 0.040 Uiso 1 1 calc R
C3 C 0.4987(2) 0.1319(2) 0.35757(19) 0.0375(5) Uani 1 1 d .
C4 C 0.5317(3) 0.2100(2) 0.4687(2) 0.0427(6) Uani 1 1 d .
C5 C 0.6430(3) 0.1940(3) 0.5698(2) 0.0578(7) Uani 1 1 d .
H5 H 0.6651 0.2443 0.6447 0.069 Uiso 1 1 calc R
C6 C 0.7209(3) 0.1046(3) 0.5601(3) 0.0619(8) Uani 1 1 d .
H6 H 0.7949 0.0942 0.6288 0.074 Uiso 1 1 calc R
C7 C 0.6910(3) 0.0308(3) 0.4508(3) 0.0570(7) Uani 1 1 d .
H7 H 0.7460 -0.0282 0.4449 0.068 Uiso 1 1 calc R
C8 C 0.5781(3) 0.0436(2) 0.3480(2) 0.0470(6) Uani 1 1 d .
H8 H 0.5567 -0.0073 0.2735 0.056 Uiso 1 1 calc R
C9 C 0.4368(3) 0.3462(3) 0.5776(2) 0.0613(8) Uani 1 1 d .
H9A H 0.5273 0.3959 0.6378 0.074 Uiso 1 1 calc R
H9B H 0.4053 0.2767 0.6102 0.074 Uiso 1 1 calc R
C10 C 0.3269(3) 0.4257(3) 0.5447(3) 0.0638(8) Uani 1 1 d .
H10A H 0.3219 0.4697 0.6171 0.077 Uiso 1 1 calc R
H10B H 0.3523 0.4876 0.5016 0.077 Uiso 1 1 calc R
C11 C 0.0853(3) 0.3973(2) 0.3989(2) 0.0445(6) Uani 1 1 d .
C12 C -0.0360(3) 0.3155(2) 0.3124(2) 0.0412(5) Uani 1 1 d .
C13 C -0.1468(3) 0.3600(2) 0.2353(2) 0.0557(7) Uani 1 1 d .
H13 H -0.2277 0.3037 0.1783 0.067 Uiso 1 1 calc R
C14 C -0.1379(4) 0.4891(3) 0.2427(3) 0.0680(9) Uani 1 1 d .
H14 H -0.2110 0.5200 0.1896 0.082 Uiso 1 1 calc R
C15 C -0.0192(4) 0.5698(3) 0.3299(3) 0.0688(9) Uani 1 1 d .
H15 H -0.0132 0.6562 0.3365 0.083 Uiso 1 1 calc R
C16 C 0.0910(4) 0.5262(2) 0.4077(3) 0.0579(7) Uani 1 1 d .
H16 H 0.1699 0.5829 0.4667 0.069 Uiso 1 1 calc R
C17 C -0.0917(2) 0.0953(2) 0.19652(18) 0.0346(5) Uani 1 1 d .
H17 H -0.1170 0.1139 0.1196 0.041 Uiso 1 1 calc R
C18 C -0.0213(2) 0.1117(2) 0.38845(19) 0.0380(5) Uani 1 1 d .
H18 H 0.0116 0.1456 0.4706 0.046 Uiso 1 1 calc R
C19 C -0.2008(2) 0.30228(18) -0.10666(17) 0.0278(4) Uani 1 1 d .
C20 C -0.3268(2) 0.24228(18) -0.10300(17) 0.0279(4) Uani 1 1 d .
H20 H -0.3390 0.1575 -0.0985 0.033 Uiso 1 1 calc R
C21 C -0.4353(2) 0.30514(18) -0.10583(17) 0.0280(4) Uani 1 1 d .
C22 C -0.4149(2) 0.43292(19) -0.10934(18) 0.0339(5) Uani 1 1 d .
H22 H -0.4861 0.4769 -0.1102 0.041 Uiso 1 1 calc R
C23 C -0.2885(2) 0.4942(2) -0.1116(2) 0.0379(5) Uani 1 1 d .
H23 H -0.2748 0.5798 -0.1129 0.045 Uiso 1 1 calc R
C24 C -0.1819(2) 0.42980(19) -0.11187(18) 0.0330(5) Uani 1 1 d .
H24 H -0.0983 0.4714 -0.1155 0.040 Uiso 1 1 calc R
C25 C -0.0896(2) 0.22682(19) -0.10801(18) 0.0316(5) Uani 1 1 d .
C26 C -0.5715(2) 0.23365(19) -0.10473(17) 0.0299(4) Uani 1 1 d .
N1 N 0.24466(19) 0.15762(16) 0.07106(14) 0.0320(4) Uani 1 1 d .
N2 N 0.1701(2) 0.18237(17) 0.14260(16) 0.0386(4) Uani 1 1 d .
N3 N 0.37944(19) 0.14504(16) 0.25379(15) 0.0349(4) Uani 1 1 d .
N4 N -0.0466(2) 0.18103(16) 0.30046(15) 0.0346(4) Uani 1 1 d .
N5 N -0.09430(18) -0.01683(16) 0.22018(15) 0.0313(4) Uani 1 1 d .
N6 N -0.0488(2) -0.00757(17) 0.34390(15) 0.0381(4) Uani 1 1 d .
O1 O 0.4526(2) 0.30035(17) 0.46837(14) 0.0547(5) Uani 1 1 d .
O2 O 0.19105(19) 0.34424(15) 0.46918(15) 0.0496(4) Uani 1 1 d .
O3 O 0.02197(15) 0.28493(14) -0.11664(13) 0.0366(3) Uani 1 1 d .
O4 O -0.11094(18) 0.11532(15) -0.10044(19) 0.0558(5) Uani 1 1 d .
O5 O -0.57630(17) 0.12433(14) -0.08677(15) 0.0424(4) Uani 1 1 d .
O6 O -0.67606(15) 0.28949(14) -0.12288(14) 0.0391(4) Uani 1 1 d .

loop_
_atom_site_aniso_label
_atom_site_aniso_U_11
_atom_site_aniso_U_22
_atom_site_aniso_U_33
_atom_site_aniso_U_23
_atom_site_aniso_U_13
_atom_site_aniso_U_12
Zn1 0.02293(14) 0.03330(15) 0.03266(15) 0.00690(10) 0.01170(10) 0.00607(10)
C1 0.0386(13) 0.0543(14) 0.0323(12) 0.0027(10) 0.0172(10) 0.0065(11)
C2 0.0316(12) 0.0380(11) 0.0317(11) 0.0047(9) 0.0143(9) 0.0062(9)
C3 0.0311(12) 0.0442(13) 0.0311(11) 0.0078(9) 0.0087(9) -0.0010(10)
C4 0.0395(13) 0.0503(14) 0.0340(12) 0.0070(10) 0.0137(10) 0.0002(11)
C5 0.0449(15) 0.084(2) 0.0325(13) 0.0078(13) 0.0079(11) 0.0004(14)
C6 0.0372(15) 0.091(2) 0.0499(16) 0.0290(15) 0.0056(12) 0.0085(15)
C7 0.0376(14) 0.0694(18) 0.0648(17) 0.0263(14) 0.0157(13) 0.0138(13)
C8 0.0363(13) 0.0514(14) 0.0484(14) 0.0080(11) 0.0135(11) 0.0051(11)
C9 0.0527(17) 0.079(2) 0.0357(13) -0.0160(13) 0.0152(12) -0.0054(15)
C10 0.0565(17) 0.0595(17) 0.0599(16) -0.0261(13) 0.0272(14) -0.0129(14)
C11 0.0615(16) 0.0373(12) 0.0430(13) 0.0044(10) 0.0325(12) 0.0064(12)
C12 0.0578(15) 0.0342(12) 0.0409(12) 0.0094(10) 0.0288(11) 0.0112(11)
C13 0.0749(19) 0.0529(15) 0.0477(14) 0.0163(12) 0.0279(14) 0.0236(14)
C14 0.106(3) 0.0614(18) 0.0620(18) 0.0328(15) 0.0450(18) 0.0438(19)
C15 0.120(3) 0.0409(15) 0.0726(19) 0.0213(15) 0.063(2) 0.0249(18)
C16 0.090(2) 0.0367(13) 0.0610(16) 0.0049(12) 0.0491(16) 0.0064(14)
C17 0.0320(11) 0.0393(12) 0.0307(11) 0.0058(9) 0.0121(9) 0.0041(9)
C18 0.0418(13) 0.0418(13) 0.0294(11) 0.0072(9) 0.0132(10) 0.0076(10)
C19 0.0217(10) 0.0323(10) 0.0260(10) 0.0016(8) 0.0083(8) 0.0029(8)
C20 0.0238(10) 0.0290(10) 0.0295(10) 0.0043(8) 0.0102(8) 0.0032(8)
C21 0.0222(10) 0.0345(11) 0.0259(10) 0.0027(8) 0.0099(8) 0.0037(8)
C22 0.0277(11) 0.0342(11) 0.0392(11) 0.0015(9) 0.0136(9) 0.0087(9)
C23 0.0357(12) 0.0254(10) 0.0499(13) 0.0026(9) 0.0173(10) 0.0018(9)
C24 0.0228(10) 0.0347(11) 0.0377(11) 0.0024(9) 0.0120(9) -0.0008(9)
C25 0.0226(10) 0.0364(12) 0.0349(11) 0.0055(9) 0.0110(9) 0.0057(9)
C26 0.0233(10) 0.0386(12) 0.0287(10) 0.0030(9) 0.0128(8) 0.0056(9)
N1 0.0315(10) 0.0354(9) 0.0298(9) 0.0058(7) 0.0138(8) 0.0050(8)
N2 0.0349(10) 0.0452(11) 0.0367(10) 0.0044(8) 0.0166(8) 0.0086(9)
N3 0.0312(10) 0.0415(10) 0.0284(9) 0.0027(7) 0.0104(7) 0.0041(8)
N4 0.0374(10) 0.0342(9) 0.0331(9) 0.0066(8) 0.0154(8) 0.0066(8)
N5 0.0255(9) 0.0370(10) 0.0304(9) 0.0046(7) 0.0117(7) 0.0038(8)
N6 0.0411(11) 0.0394(11) 0.0308(9) 0.0078(8) 0.0112(8) 0.0069(9)
O1 0.0624(12) 0.0629(11) 0.0313(8) -0.0031(8) 0.0144(8) 0.0131(9)
O2 0.0481(10) 0.0393(9) 0.0524(10) -0.0031(7) 0.0178(8) -0.0013(8)
O3 0.0241(8) 0.0425(8) 0.0512(9) 0.0158(7) 0.0208(7) 0.0096(6)
O4 0.0388(10) 0.0359(9) 0.1037(14) 0.0187(9) 0.0371(10) 0.0125(8)
O5 0.0358(9) 0.0412(9) 0.0623(10) 0.0181(8) 0.0299(8) 0.0092(7)
O6 0.0255(8) 0.0400(8) 0.0578(9) 0.0125(7) 0.0218(7) 0.0076(7)

loop_
_atom_type_symbol
_atom_type_description
_atom_type_scat_dispersion_real
_atom_type_scat_dispersion_imag
_atom_type_scat_source
C C 0.0033 0.0016 'International Tables Vol C Tables 4.2.6.8 and 6.1.1.4'
H H 0.0000 0.0000 'International Tables Vol C Tables 4.2.6.8 and 6.1.1.4'
N N 0.0061 0.0033 'International Tables Vol C Tables 4.2.6.8 and 6.1.1.4'
O O 0.0106 0.0060 'International Tables Vol C Tables 4.2.6.8 and 6.1.1.4'
Zn Zn 0.2839 1.4301 'International Tables Vol C Tables 4.2.6.8 and 6.1.1.4'

loop_
_geom_angle_atom_site_label_1
_geom_angle_atom_site_label_2
_geom_angle_atom_site_label_3
_geom_angle
_geom_angle_site_symmetry_1
_geom_angle_site_symmetry_3
O3 Zn1 O6 105.40(6) . 1_655
O3 Zn1 N5 114.95(6) . 2
O6 Zn1 N5 111.04(7) 1_655 2
O3 Zn1 N1 107.56(7) . .
O6 Zn1 N1 105.97(7) 1_655 .
N5 Zn1 N1 111.37(7) 2 .
N2 C1 N3 111.9(2) . .
N2 C1 H1 124.1 . .
N3 C1 H1 124.1 . .
N1 C2 N3 109.5(2) . .
N1 C2 H2 125.2 . .
N3 C2 H2 125.2 . .
C8 C3 C4 120.6(2) . .
C8 C3 N3 120.7(2) . .
C4 C3 N3 118.7(2) . .
O1 C4 C5 124.6(2) . .
O1 C4 C3 116.5(2) . .
C5 C4 C3 118.8(2) . .
C6 C5 C4 120.4(3) . .
C6 C5 H5 119.8 . .
C4 C5 H5 119.8 . .
C7 C6 C5 120.6(2) . .
C7 C6 H6 119.7 . .
C5 C6 H6 119.7 . .
C6 C7 C8 120.1(3) . .
C6 C7 H7 120.0 . .
C8 C7 H7 120.0 . .
C3 C8 C7 119.4(2) . .
C3 C8 H8 120.3 . .
C7 C8 H8 120.3 . .
O1 C9 C10 106.3(2) . .
O1 C9 H9A 110.5 . .
C10 C9 H9A 110.5 . .
O1 C9 H9B 110.5 . .
C10 C9 H9B 110.5 . .
H9A C9 H9B 108.7 . .
O2 C10 C9 108.0(2) . .
O2 C10 H10A 110.1 . .
C9 C10 H10A 110.1 . .
O2 C10 H10B 110.1 . .
C9 C10 H10B 110.1 . .
H10A C10 H10B 108.4 . .
O2 C11 C12 116.8(2) . .
O2 C11 C16 125.0(2) . .
C12 C11 C16 118.2(3) . .
C13 C12 C11 121.1(2) . .
C13 C12 N4 118.8(2) . .
C11 C12 N4 120.0(2) . .
C12 C13 C14 120.1(3) . .
C12 C13 H13 120.0 . .
C14 C13 H13 120.0 . .
C15 C14 C13 118.6(3) . .
C15 C14 H14 120.7 . .
C13 C14 H14 120.7 . .
C14 C15 C16 121.6(3) . .
C14 C15 H15 119.2 . .
C16 C15 H15 119.2 . .
C15 C16 C11 120.3(3) . .
C15 C16 H16 119.8 . .
C11 C16 H16 119.8 . .
N5 C17 N4 109.68(18) . .
N5 C17 H17 125.2 . .
N4 C17 H17 125.2 . .
N6 C18 N4 111.63(19) . .
N6 C18 H18 124.2 . .
N4 C18 H18 124.2 . .
C20 C19 C24 119.06(18) . .
C20 C19 C25 118.81(17) . .
C24 C19 C25 122.11(18) . .
C19 C20 C21 121.70(18) . .
C19 C20 H20 119.2 . .
C21 C20 H20 119.2 . .
C20 C21 C22 118.90(18) . .
C20 C21 C26 119.13(17) . .
C22 C21 C26 121.97(18) . .
C23 C22 C21 119.85(19) . .
C23 C22 H22 120.1 . .
C21 C22 H22 120.1 . .
C22 C23 C24 120.85(19) . .
C22 C23 H23 119.6 . .
C24 C23 H23 119.6 . .
C23 C24 C19 119.61(19) . .
C23 C24 H24 120.2 . .
C19 C24 H24 120.2 . .
O4 C25 O3 124.4(2) . .
O4 C25 C19 119.07(19) . .
O3 C25 C19 116.50(17) . .
O5 C26 O6 123.70(19) . .
O5 C26 C21 118.69(18) . .
O6 C26 C21 117.61(17) . .
C2 N1 N2 108.75(16) . .
C2 N1 Zn1 131.81(15) . .
N2 N1 Zn1 118.88(13) . .
C1 N2 N1 105.55(18) . .
C2 N3 C1 104.33(17) . .
C2 N3 C3 127.96(19) . .
C1 N3 C3 127.70(19) . .
C17 N4 C18 104.53(18) . .
C17 N4 C12 126.86(18) . .
C18 N4 C12 128.52(18) . .
C17 N5 N6 108.76(16) . .
C17 N5 Zn1 127.93(14) . 2
N6 N5 Zn1 123.17(13) . 2
C18 N6 N5 105.40(17) . .
C4 O1 C9 118.6(2) . .
C11 O2 C10 117.8(2) . .
C25 O3 Zn1 112.59(13) . .
C26 O6 Zn1 109.88(13) . 1_455

loop_
_geom_bond_atom_site_label_1
_geom_bond_atom_site_label_2
_geom_bond_distance
_geom_bond_site_symmetry_2
Zn1 O3 1.9415(14) .
Zn1 O6 1.9817(15) 1_655
Zn1 N5 2.0143(17) 2
Zn1 N1 2.0247(16) .
C1 N2 1.291(3) .
C1 N3 1.368(3) .
C1 H1 0.9300 .
C2 N1 1.308(3) .
C2 N3 1.350(3) .
C2 H2 0.9300 .
C3 C8 1.372(3) .
C3 C4 1.396(3) .
C3 N3 1.436(3) .
C4 O1 1.368(3) .
C4 C5 1.384(3) .
C5 C6 1.371(4) .
C5 H5 0.9300 .
C6 C7 1.364(4) .
C6 H6 0.9300 .
C7 C8 1.393(3) .
C7 H7 0.9300 .
C8 H8 0.9300 .
C9 O1 1.431(3) .
C9 C10 1.492(4) .
C9 H9A 0.9700 .
C9 H9B 0.9700 .
C10 O2 1.436(3) .
C10 H10A 0.9700 .
C10 H10B 0.9700 .
C11 O2 1.367(3) .
C11 C12 1.386(3) .
C11 C16 1.391(3) .
C12 C13 1.377(4) .
C12 N4 1.445(3) .
C13 C14 1.393(4) .
C13 H13 0.9300 .
C14 C15 1.370(4) .
C14 H14 0.9300 .
C15 C16 1.372(4) .
C15 H15 0.9300 .
C16 H16 0.9300 .
C17 N5 1.295(3) .
C17 N4 1.351(3) .
C17 H17 0.9300 .
C18 N6 1.294(3) .
C18 N4 1.358(3) .
C18 H18 0.9300 .
C19 C20 1.381(3) .
C19 C24 1.394(3) .
C19 C25 1.506(3) .
C20 C21 1.384(3) .
C20 H20 0.9300 .
C21 C22 1.393(3) .
C21 C26 1.505(3) .
C22 C23 1.382(3) .
C22 H22 0.9300 .
C23 C24 1.385(3) .
C23 H23 0.9300 .
C24 H24 0.9300 .
C25 O4 1.230(2) .
C25 O3 1.273(2) .
C26 O5 1.241(2) .
C26 O6 1.274(2) .
N1 N2 1.380(2) .
N5 N6 1.383(2) .
N5 Zn1 2.0143(17) 2
O6 Zn1 1.9817(15) 1_455

loop_
_geom_torsion_atom_site_label_1
_geom_torsion_atom_site_label_2
_geom_torsion_atom_site_label_3
_geom_torsion_atom_site_label_4
_geom_torsion
_geom_torsion_site_symmetry_1
_geom_torsion_site_symmetry_4
C8 C3 C4 O1 176.1(2) . .
N3 C3 C4 O1 -4.4(3) . .
C8 C3 C4 C5 -2.0(4) . .
N3 C3 C4 C5 177.4(2) . .
O1 C4 C5 C6 -176.8(2) . .
C3 C4 C5 C6 1.2(4) . .
C4 C5 C6 C7 0.6(4) . .
C5 C6 C7 C8 -1.6(4) . .
C4 C3 C8 C7 1.1(4) . .
N3 C3 C8 C7 -178.4(2) . .
C6 C7 C8 C3 0.7(4) . .
O1 C9 C10 O2 68.3(3) . .
O2 C11 C12 C13 -178.4(2) . .
C16 C11 C12 C13 1.4(4) . .
O2 C11 C12 N4 0.3(3) . .
C16 C11 C12 N4 -179.8(2) . .
C11 C12 C13 C14 0.5(4) . .
N4 C12 C13 C14 -178.3(2) . .
C12 C13 C14 C15 -1.8(4) . .
C13 C14 C15 C16 1.2(5) . .
C14 C15 C16 C11 0.7(4) . .
O2 C11 C16 C15 177.9(2) . .
C12 C11 C16 C15 -2.0(4) . .
C24 C19 C20 C21 0.8(3) . .
C25 C19 C20 C21 -177.72(17) . .
C19 C20 C21 C22 -1.7(3) . .
C19 C20 C21 C26 178.47(17) . .
C20 C21 C22 C23 0.9(3) . .
C26 C21 C22 C23 -179.28(19) . .
C21 C22 C23 C24 0.8(3) . .
C22 C23 C24 C19 -1.7(3) . .
C20 C19 C24 C23 0.9(3) . .
C25 C19 C24 C23 179.34(19) . .
C20 C19 C25 O4 -3.2(3) . .
C24 C19 C25 O4 178.4(2) . .
C20 C19 C25 O3 177.09(17) . .
C24 C19 C25 O3 -1.4(3) . .
C20 C21 C26 O5 8.5(3) . .
C22 C21 C26 O5 -171.34(19) . .
C20 C21 C26 O6 -171.26(18) . .
C22 C21 C26 O6 8.9(3) . .
N3 C2 N1 N2 -0.4(2) . .
N3 C2 N1 Zn1 170.66(14) . .
O3 Zn1 N1 C2 -153.99(18) . .
O6 Zn1 N1 C2 -41.6(2) 1_655 .
N5 Zn1 N1 C2 79.2(2) 2 .
O3 Zn1 N1 N2 16.39(16) . .
O6 Zn1 N1 N2 128.74(14) 1_655 .
N5 Zn1 N1 N2 -110.40(15) 2 .
N3 C1 N2 N1 0.9(2) . .
C2 N1 N2 C1 -0.3(2) . .
Zn1 N1 N2 C1 -172.71(14) . .
N1 C2 N3 C1 0.9(2) . .
N1 C2 N3 C3 -177.85(19) . .
N2 C1 N3 C2 -1.2(3) . .
N2 C1 N3 C3 177.64(19) . .
C8 C3 N3 C2 -37.7(3) . .
C4 C3 N3 C2 142.9(2) . .
C8 C3 N3 C1 143.8(2) . .
C4 C3 N3 C1 -35.7(3) . .
N5 C17 N4 C18 0.4(2) . .
N5 C17 N4 C12 -176.5(2) . .
N6 C18 N4 C17 -0.3(3) . .
N6 C18 N4 C12 176.6(2) . .
C13 C12 N4 C17 43.8(3) . .
C11 C12 N4 C17 -135.0(2) . .
C13 C12 N4 C18 -132.4(3) . .
C11 C12 N4 C18 48.8(3) . .
N4 C17 N5 N6 -0.4(2) . .
N4 C17 N5 Zn1 175.40(14) . 2
N4 C18 N6 N5 0.1(3) . .
C17 N5 N6 C18 0.2(2) . .
Zn1 N5 N6 C18 -175.84(15) 2 .
C5 C4 O1 C9 -27.7(4) . .
C3 C4 O1 C9 154.3(2) . .
C10 C9 O1 C4 -170.6(2) . .
C12 C11 O2 C10 169.6(2) . .
C16 C11 O2 C10 -10.3(4) . .
C9 C10 O2 C11 -160.4(2) . .
O4 C25 O3 Zn1 -5.2(3) . .
C19 C25 O3 Zn1 174.54(13) . .
O6 Zn1 O3 C25 178.40(13) 1_655 .
N5 Zn1 O3 C25 55.79(15) 2 .
N1 Zn1 O3 C25 -68.87(15) . .
O5 C26 O6 Zn1 5.5(2) . 1_455
C21 C26 O6 Zn1 -174.78(13) . 1_455
